data_2211457
loop_
_publ_author_name
'Rong Li'

_publ_section_title
;
 1,2-Bis[4-(2-pyridyl)pyrimidin-2-ylsulfanyl]ethane
;
_journal_coeditor_code HK2157
_journal_issue 12
_journal_name_full 'Acta Crystallographica Section E'
_journal_page_first o5480
_journal_page_last o5481
_journal_paper_doi 10.1107/S1600536806045879
_journal_volume 62
_journal_year 2006
_chemical_formula_iupac 'C20 H16 N6 S2'
_chemical_formula_moiety 'C20 H16 N6 S2'
_chemical_formula_sum 'C20 H16 N6 S2'
_chemical_formula_weight 404.53
_chemical_name_systematic
;
1,2-Bis[4-(2-pyridyl)pyrimidin-2-ylsulfanyl]ethane
;
_space_group_IT_number 14
_symmetry_cell_setting monoclinic
_symmetry_space_group_name_Hall '-P 2ybc'
_symmetry_space_group_name_H-M 'P 1 21/c 1'
_atom_sites_solution_hydrogens geom
_atom_sites_solution_primary direct
_atom_sites_solution_secondary difmap
_audit_creation_method SHELXL-97
_cell_angle_alpha 90.00
_cell_angle_beta 99.221(4)
_cell_angle_gamma 90.00
_cell_formula_units_Z 2
_cell_length_a 9.307(2)
_cell_length_b 11.672(3)
_cell_length_c 8.7531(19)
_cell_measurement_reflns_used 2282
_cell_measurement_temperature 294(2)
_cell_measurement_theta_max 26.2715
_cell_measurement_theta_min 2.8217
_cell_volume 938.6(4)
_computing_cell_refinement SMART
_computing_data_collection 'SMART (Bruker, 1998)'
_computing_data_reduction 'SAINT (Bruker, 1998)'
_computing_molecular_graphics 'SHELXTL (Bruker, 1998)'
_computing_publication_material SHELXTL
_computing_structure_refinement 'SHELXL97 (Sheldrick, 1997)'
_computing_structure_solution 'SHELXS97 (Sheldrick, 1997)'
_diffrn_ambient_temperature 294(2)
_diffrn_measured_fraction_theta_full 0.996
_diffrn_measured_fraction_theta_max 0.996
_diffrn_measurement_device_type 'Bruker APEX-II CCD area-detector'
_diffrn_measurement_method '\f and \w'
_diffrn_radiation_monochromator graphite
_diffrn_radiation_source 'fine-focus sealed tube'
_diffrn_radiation_type MoK\a
_diffrn_radiation_wavelength 0.71073
_diffrn_reflns_av_R_equivalents 0.0282
_diffrn_reflns_av_sigmaI/netI 0.0291
_diffrn_reflns_limit_h_max 11
_diffrn_reflns_limit_h_min -9
_diffrn_reflns_limit_k_max 14
_diffrn_reflns_limit_k_min -12
_diffrn_reflns_limit_l_max 10
_diffrn_reflns_limit_l_min -10
_diffrn_reflns_number 4756
_diffrn_reflns_theta_full 25.30
_diffrn_reflns_theta_max 25.30
_diffrn_reflns_theta_min 2.22
_diffrn_standards_number 0
_exptl_absorpt_coefficient_mu 0.303
_exptl_absorpt_correction_T_max 0.9531
_exptl_absorpt_correction_T_min 0.9308
_exptl_absorpt_correction_type multi-scan
_exptl_absorpt_process_details '(SADABS; Sheldrick, 1996)'
_exptl_crystal_colour yellow
_exptl_crystal_density_diffrn 1.431
_exptl_crystal_density_method 'not measured'
_exptl_crystal_description block
_exptl_crystal_F_000 420
_exptl_crystal_size_max 0.24
_exptl_crystal_size_mid 0.22
_exptl_crystal_size_min 0.16
_refine_diff_density_max 0.699
_refine_diff_density_min -0.622
_refine_ls_extinction_method none
_refine_ls_goodness_of_fit_ref 1.076
_refine_ls_hydrogen_treatment constr
_refine_ls_matrix_type full
_refine_ls_number_parameters 127
_refine_ls_number_reflns 1706
_refine_ls_number_restraints 0
_refine_ls_restrained_S_all 1.076
_refine_ls_R_factor_all 0.0794
_refine_ls_R_factor_gt 0.0636
_refine_ls_shift/su_max 0.000
_refine_ls_shift/su_mean 0.000
_refine_ls_structure_factor_coef Fsqd
_refine_ls_weighting_details 'calc w=1/[\s^2^(Fo^2^)+(0.1197P)^2^+0.8118P] where P=(Fo^2^+2Fc^2^)/3'
_refine_ls_weighting_scheme calc
_refine_ls_wR_factor_gt 0.1831
_refine_ls_wR_factor_ref 0.2051
_reflns_number_gt 1337
_reflns_number_total 1706
_reflns_threshold_expression I>2\s(I)
_cod_data_source_file hk2157.cif
_cod_data_source_block I
_cod_original_cell_volume 938.5(4)
_cod_original_sg_symbol_H-M 'P 21/c'
_cod_database_code 2211457
_cod_database_fobs_code 2211457

loop_
_symmetry_equiv_pos_as_xyz
'x, y, z'
'-x, y+1/2, -z+1/2'
'-x, -y, -z'
'x, -y-1/2, z-1/2'

loop_
_atom_site_type_symbol
_atom_site_label
_atom_site_fract_x
_atom_site_fract_y
_atom_site_fract_z
_atom_site_U_iso_or_equiv
_atom_site_adp_type
_atom_site_calc_flag
_atom_site_refinement_flags
_atom_site_occupancy
C C1 0.5623(4) 0.9047(3) 0.8120(4) 0.0516(9) Uani d . 1
H H1 0.5819 0.9820 0.8000 0.062 Uiso calc R 1
C C2 0.6499(4) 0.8223(3) 0.7634(4) 0.0519(9) Uani d . 1
H H2 0.7301 0.8425 0.7180 0.062 Uiso calc R 1
C C3 0.6164(4) 0.7096(3) 0.7835(5) 0.0575(10) Uani d . 1
H H3 0.6752 0.6538 0.7494 0.069 Uiso calc R 1
C C4 0.5046(3) 0.6759(3) 0.8490(4) 0.0411(8) Uani d . 1
H H4 0.4855 0.5985 0.8613 0.049 Uiso calc R 1
C C5 0.4210(3) 0.7558(3) 0.8963(3) 0.0380(7) Uani d . 1
C C6 0.2962(3) 0.7129(3) 0.9700(3) 0.0382(7) Uani d . 1
C C7 0.2765(4) 0.5977(3) 0.9950(4) 0.0483(8) Uani d . 1
H H7 0.3405 0.5430 0.9677 0.058 Uiso calc R 1
C C8 0.1589(4) 0.5673(3) 1.0615(4) 0.0532(9) Uani d . 1
H H8 0.1431 0.4899 1.0780 0.064 Uiso calc R 1
C C9 0.0958(3) 0.7516(3) 1.0766(4) 0.0434(8) Uani d . 1
C C10 0.0307(4) 0.9860(3) 1.0830(4) 0.0489(9) Uani d . 1
H H10A 0.0006 1.0446 1.1498 0.059 Uiso calc R 1
H H10B 0.1361 0.9871 1.0956 0.059 Uiso calc R 1
N N1 0.4439(4) 0.8709(3) 0.8794(4) 0.0614(9) Uani d . 1
N N2 0.2051(3) 0.7925(2) 1.0118(3) 0.0396(7) Uani d . 1
N N3 0.0659(3) 0.6433(3) 1.1039(4) 0.0498(7) Uani d . 1
S S1 -0.02789(10) 0.84806(9) 1.14217(11) 0.0570(4) Uani d . 1

loop_
_atom_site_aniso_label
_atom_site_aniso_U_11
_atom_site_aniso_U_22
_atom_site_aniso_U_33
_atom_site_aniso_U_12
_atom_site_aniso_U_13
_atom_site_aniso_U_23
C1 0.0487(19) 0.0462(19) 0.064(2) -0.0044(16) 0.0206(16) 0.0032(17)
C2 0.0402(18) 0.059(2) 0.060(2) -0.0060(16) 0.0166(15) -0.0003(17)
C3 0.047(2) 0.051(2) 0.079(3) 0.0052(16) 0.0215(18) -0.0062(18)
C4 0.0374(16) 0.0294(15) 0.060(2) 0.0011(12) 0.0188(14) -0.0044(13)
C5 0.0384(16) 0.0360(16) 0.0389(15) -0.0035(13) 0.0038(12) -0.0001(13)
C6 0.0372(16) 0.0379(17) 0.0388(16) -0.0026(13) 0.0041(13) -0.0014(13)
C7 0.0479(19) 0.0408(18) 0.057(2) 0.0000(15) 0.0109(16) 0.0008(15)
C8 0.054(2) 0.0410(19) 0.063(2) -0.0105(16) 0.0063(17) 0.0081(16)
C9 0.0391(17) 0.0508(19) 0.0405(16) -0.0070(15) 0.0073(13) -0.0016(14)
C10 0.0431(18) 0.0497(19) 0.0570(19) -0.0020(15) 0.0178(15) -0.0149(16)
N1 0.063(2) 0.056(2) 0.067(2) -0.0029(15) 0.0175(16) 0.0044(15)
N2 0.0372(14) 0.0414(15) 0.0421(14) -0.0032(11) 0.0122(11) -0.0010(11)
N3 0.0475(16) 0.0478(17) 0.0556(17) -0.0094(13) 0.0126(13) 0.0064(13)
S1 0.0473(6) 0.0627(7) 0.0682(7) -0.0023(4) 0.0310(5) -0.0015(4)

loop_
_atom_type_symbol
_atom_type_description
_atom_type_scat_dispersion_real
_atom_type_scat_dispersion_imag
_atom_type_scat_source
C C 0.0033 0.0016 'International Tables Vol C Tables 4.2.6.8 and 6.1.1.4'
H H 0.0000 0.0000 'International Tables Vol C Tables 4.2.6.8 and 6.1.1.4'
N N 0.0061 0.0033 'International Tables Vol C Tables 4.2.6.8 and 6.1.1.4'
O O 0.0106 0.0060 'International Tables Vol C Tables 4.2.6.8 and 6.1.1.4'
S S 0.1246 0.1234 'International Tables Vol C Tables 4.2.6.8 and 6.1.1.4'

loop_
_geom_angle_atom_site_label_1
_geom_angle_atom_site_label_2
_geom_angle_atom_site_label_3
_geom_angle_site_symmetry_1
_geom_angle
C2 C1 N1 . 119.0(3)
C2 C1 H1 . 120.5
N1 C1 H1 . 120.5
C3 C2 C1 . 118.3(3)
C3 C2 H2 . 120.8
C1 C2 H2 . 120.8
C4 C3 C2 . 123.5(3)
C4 C3 H3 . 118.3
C2 C3 H3 . 118.3
C5 C4 C3 . 117.9(3)
C5 C4 H4 . 121.1
C3 C4 H4 . 121.1
C4 C5 N1 . 123.2(3)
C4 C5 C6 . 115.7(3)
N1 C5 C6 . 121.1(3)
N2 C6 C7 . 121.6(3)
N2 C6 C5 . 116.8(3)
C7 C6 C5 . 121.6(3)
C8 C7 C6 . 117.2(3)
C8 C7 H7 . 121.4
C6 C7 H7 . 121.4
N3 C8 C7 . 123.1(3)
N3 C8 H8 . 118.4
C7 C8 H8 . 118.4
N3 C9 N2 . 128.1(3)
N3 C9 S1 . 112.5(2)
N2 C9 S1 . 119.5(3)
C10 C10 S1 3_577 112.6(3)
C10 C10 H10A 3_577 109.1
S1 C10 H10A . 109.1
C10 C10 H10B 3_577 109.1
S1 C10 H10B . 109.1
H10A C10 H10B . 107.8
C5 N1 C1 . 118.2(3)
C9 N2 C6 . 115.2(3)
C9 N3 C8 . 114.8(3)
C9 S1 C10 . 103.45(16)

loop_
_geom_bond_atom_site_label_1
_geom_bond_atom_site_label_2
_geom_bond_site_symmetry_2
_geom_bond_distance
C1 C2 . 1.372(5)
C1 N1 . 1.387(5)
C1 H1 . 0.9300
C2 C3 . 1.370(5)
C2 H2 . 0.9300
C3 C4 . 1.326(5)
C3 H3 . 0.9300
C4 C5 . 1.323(4)
C4 H4 . 0.9300
C5 N1 . 1.373(5)
C5 C6 . 1.502(4)
C6 N2 . 1.347(4)
C6 C7 . 1.379(5)
C7 C8 . 1.366(5)
C7 H7 . 0.9300
C8 N3 . 1.333(5)
C8 H8 . 0.9300
C9 N3 . 1.325(5)
C9 N2 . 1.330(4)
C9 S1 . 1.770(4)
C10 C10 3_577 1.509(7)
C10 S1 . 1.802(4)
C10 H10A . 0.9700
C10 H10B . 0.9700

loop_
_geom_torsion_atom_site_label_1
_geom_torsion_atom_site_label_2
_geom_torsion_atom_site_label_3
_geom_torsion_atom_site_label_4
_geom_torsion_site_symmetry_1
_geom_torsion
N1 C1 C2 C3 . 0.1(6)
C1 C2 C3 C4 . -0.8(6)
C2 C3 C4 C5 . 0.4(6)
C3 C4 C5 N1 . 0.7(5)
C3 C4 C5 C6 . -179.8(3)
C4 C5 C6 N2 . -176.6(3)
N1 C5 C6 N2 . 2.9(4)
C4 C5 C6 C7 . 3.9(4)
N1 C5 C6 C7 . -176.6(3)
N2 C6 C7 C8 . 1.2(5)
C5 C6 C7 C8 . -179.4(3)
C6 C7 C8 N3 . -0.9(5)
C4 C5 N1 C1 . -1.3(5)
C6 C5 N1 C1 . 179.2(3)
C2 C1 N1 C5 . 0.9(5)
N3 C9 N2 C6 . -0.4(5)
S1 C9 N2 C6 . 178.0(2)
C7 C6 N2 C9 . -0.6(4)
C5 C6 N2 C9 . 180.0(2)
N2 C9 N3 C8 . 0.7(5)
S1 C9 N3 C8 . -177.8(2)
C7 C8 N3 C9 . 0.0(5)
N3 C9 S1 C10 . -177.2(2)
N2 C9 S1 C10 . 4.2(3)
C10 C10 S1 C9 3_577 83.7(3)
